data_7030491
loop_
_publ_author_name
'Kou, Yingying'
'Tian, Jinlei'
'Li, Dongdong'
'Gu, Wen'
'Liu, Xin'
'Yan, Shiping'
'Liao, Daizheng'
'Cheng, Peng'

_publ_section_title
;
 Synthesis, structure, magnetic properties and DNA cleavage of
 binuclear Cu(II) Schiff-base complexes
;
_journal_coden_ASTM DTARAF
_journal_issue 13
_journal_name_full 'Dalton Transactions'
_journal_page_first 2374
_journal_page_last 2382
_journal_paper_doi 10.1039/b819052f
_journal_year 2009
_chemical_formula_moiety 'C51 H64 Cu2 N7 O11 P'
_chemical_formula_sum 'C51 H64 Cu2 N7 O11 P'
_chemical_formula_weight 1109.14
_space_group_IT_number 2
_symmetry_cell_setting triclinic
_symmetry_space_group_name_Hall '-P 1'
_symmetry_space_group_name_H-M 'P -1'
_atom_sites_solution_hydrogens geom
_atom_sites_solution_primary direct
_atom_sites_solution_secondary difmap
_audit_creation_method SHELXL-97
_cell_angle_alpha 102.90(3)
_cell_angle_beta 107.26(3)
_cell_angle_gamma 92.94(3)
_cell_formula_units_Z 2
_cell_length_a 10.718(2)
_cell_length_b 15.912(3)
_cell_length_c 17.567(4)
_cell_measurement_reflns_used 7341
_cell_measurement_temperature 113(2)
_cell_measurement_theta_max 27.964
_cell_measurement_theta_min 1.579
_cell_volume 2766.5(12)
_computing_cell_refinement crystalclear
_computing_data_collection crystalclear
_computing_data_reduction crystalclear
_computing_molecular_graphics 'Bruker SHELXTL'
_computing_publication_material 'Bruker SHELXTL'
_computing_structure_refinement 'SHELXL-97 (Sheldrick, 1997)'
_computing_structure_solution 'SHELXS-97 (Sheldrick, 1990)'
_diffrn_ambient_temperature 293(2)
_diffrn_measured_fraction_theta_full 0.983
_diffrn_measured_fraction_theta_max 0.983
_diffrn_measurement_device_type 'rigaku saturn'
_diffrn_measurement_method '\w scans'
_diffrn_radiation_monochromator confocal
_diffrn_radiation_source 'rotating anode'
_diffrn_radiation_type MoK\a
_diffrn_radiation_wavelength 0.71073
_diffrn_reflns_av_R_equivalents 0.0968
_diffrn_reflns_av_sigmaI/netI 0.1587
_diffrn_reflns_limit_h_max 12
_diffrn_reflns_limit_h_min -12
_diffrn_reflns_limit_k_max 18
_diffrn_reflns_limit_k_min -18
_diffrn_reflns_limit_l_max 20
_diffrn_reflns_limit_l_min -18
_diffrn_reflns_number 16379
_diffrn_reflns_theta_full 25.02
_diffrn_reflns_theta_max 25.02
_diffrn_reflns_theta_min 1.58
_exptl_absorpt_coefficient_mu 0.860
_exptl_absorpt_correction_T_max 0.9344
_exptl_absorpt_correction_T_min 0.9039
_exptl_absorpt_correction_type multi-scan
_exptl_absorpt_process_details crystalclear
_exptl_crystal_colour green
_exptl_crystal_density_diffrn 1.331
_exptl_crystal_density_method 'not measured'
_exptl_crystal_description block
_exptl_crystal_F_000 1160
_exptl_crystal_size_max 0.12
_exptl_crystal_size_mid 0.10
_exptl_crystal_size_min 0.08
_refine_diff_density_max 1.483
_refine_diff_density_min -1.938
_refine_diff_density_rms 0.139
_refine_ls_extinction_method none
_refine_ls_goodness_of_fit_ref 1.006
_refine_ls_hydrogen_treatment constr
_refine_ls_matrix_type full
_refine_ls_number_parameters 664
_refine_ls_number_reflns 9614
_refine_ls_number_restraints 0
_refine_ls_restrained_S_all 1.006
_refine_ls_R_factor_all 0.1092
_refine_ls_R_factor_gt 0.0843
_refine_ls_shift/su_max 0.001
_refine_ls_shift/su_mean 0.000
_refine_ls_structure_factor_coef Fsqd
_refine_ls_weighting_details 'calc w=1/[\s^2^(Fo^2^)+(0.0800P)^2^+0.0000P] where P=(Fo^2^+2Fc^2^)/3'
_refine_ls_weighting_scheme calc
_refine_ls_wR_factor_gt 0.1887
_refine_ls_wR_factor_ref 0.2115
_reflns_number_gt 6124
_reflns_number_total 9614
_reflns_threshold_expression >2sigma(I)
_cod_duplicate_entry 7000816
_cod_data_source_file b819052f.txt
_cod_data_source_block r80124a
_cod_depositor_comments
;
The following automatic conversions were performed:

'_symmetry_cell_setting' value 'Triclinic' changed to 'triclinic'
according to
/usr/data/users/saulius/automatic-downloads/retrospective/RSC/lib/dictionaries/cif_core.dic
dictionary named 'cif_core.dic' version 2.4.2 from
2011-04-26.

'_exptl_absorpt_correction_type' value 'MULTI-SCAN'
changed to 'multi-scan' according to
/usr/data/users/saulius/automatic-downloads/retrospective/RSC/lib/dictionaries/cif_core.dic
dictionary named 'cif_core.dic' version 2.4.2 from
2011-04-26.

'_refine_ls_hydrogen_treatment' value 'CONSTR' changed
to 'constr' according to
/usr/data/users/saulius/automatic-downloads/retrospective/RSC/lib/dictionaries/cif_core.dic
dictionary named 'cif_core.dic' version 2.4.2 from 2011-04-26.

Automatic conversion script
Id: cif_fix_values 2281 2013-09-26 08:29:07Z andrius 
;
_cod_original_cell_volume 2766.5(10)
_cod_original_sg_symbol_H-M P-1
_cod_database_code 7030491

loop_
_symmetry_equiv_pos_as_xyz
'x, y, z'
'-x, -y, -z'

loop_
_atom_site_label
_atom_site_type_symbol
_atom_site_fract_x
_atom_site_fract_y
_atom_site_fract_z
_atom_site_U_iso_or_equiv
_atom_site_adp_type
_atom_site_occupancy
_atom_site_symmetry_multiplicity
_atom_site_calc_flag
_atom_site_refinement_flags
Cu1 Cu 0.10294(6) -0.08318(4) 0.24001(4) 0.0210(2) Uani 1 1 d .
Cu2 Cu -0.00360(6) 0.06717(4) 0.39227(4) 0.0206(2) Uani 1 1 d .
P1 P 0.23418(14) 0.11369(9) 0.33221(8) 0.0231(3) Uani 1 1 d .
O1 O 0.1940(3) -0.1274(2) 0.1634(2) 0.0249(8) Uani 1 1 d .
O2 O 0.0094(3) -0.0425(2) 0.3199(2) 0.0223(8) Uani 1 1 d .
O3 O -0.0330(3) 0.1749(2) 0.4531(2) 0.0221(8) Uani 1 1 d .
O4 O 0.2177(4) 0.0268(2) 0.2727(2) 0.0260(9) Uani 1 1 d .
O5 O 0.1590(3) 0.1287(2) 0.3921(2) 0.0278(9) Uani 1 1 d .
O6 O 0.3859(4) 0.1384(2) 0.3889(2) 0.0282(9) Uani 1 1 d .
O7 O 0.2114(4) 0.1887(2) 0.2831(2) 0.0298(9) Uani 1 1 d .
O8 O 0.0915(4) 0.0638(2) -0.1004(2) 0.0379(10) Uani 1 1 d .
O9 O 0.2579(4) 0.1625(3) -0.0720(2) 0.0459(12) Uani 1 1 d .
O10 O 0.8483(4) 0.1057(3) 0.2386(3) 0.0482(12) Uani 1 1 d .
O11 O 0.8408(4) 0.2454(3) 0.2590(3) 0.0471(12) Uani 1 1 d .
N1 N -0.0053(4) -0.1919(3) 0.2135(2) 0.0225(10) Uani 1 1 d .
N2 N -0.1415(4) 0.0018(3) 0.4133(2) 0.0206(10) Uani 1 1 d .
N3 N 0.1768(5) 0.1228(3) -0.0520(3) 0.0309(11) Uani 1 1 d .
N4 N 0.8008(5) 0.1723(3) 0.2607(3) 0.0328(12) Uani 1 1 d .
N5 N 0.6401(6) 0.4652(4) 0.4620(3) 0.0498(15) Uani 1 1 d .
N6 N 0.4804(7) 0.3888(4) 0.1173(4) 0.070(2) Uani 1 1 d .
N7 N 0.6480(7) 0.6288(4) 0.1795(4) 0.071(2) Uani 1 1 d .
C1 C 0.1508(5) -0.1955(3) 0.0997(3) 0.0233(12) Uani 1 1 d .
C2 C 0.2151(5) -0.2092(3) 0.0359(3) 0.0214(11) Uani 1 1 d .
C3 C 0.1654(5) -0.2790(3) -0.0317(3) 0.0249(12) Uani 1 1 d .
H3 H 0.2054 -0.2859 -0.0726 0.030 Uiso 1 1 calc R
C4 C 0.0566(5) -0.3412(3) -0.0431(3) 0.0215(12) Uani 1 1 d .
C5 C -0.0015(5) -0.3296(3) 0.0174(3) 0.0229(12) Uani 1 1 d .
H5 H -0.0719 -0.3696 0.0119 0.028 Uiso 1 1 calc R
C6 C 0.0424(5) -0.2580(3) 0.0888(3) 0.0196(11) Uani 1 1 d .
C7 C 0.0089(6) -0.4177(3) -0.1210(3) 0.0262(12) Uani 1 1 d .
C8 C -0.1119(6) -0.4748(4) -0.1220(4) 0.0430(16) Uani 1 1 d .
H8A H -0.0893 -0.4989 -0.0749 0.065 Uiso 1 1 calc R
H8B H -0.1397 -0.5210 -0.1713 0.065 Uiso 1 1 calc R
H8C H -0.1822 -0.4401 -0.1202 0.065 Uiso 1 1 calc R
C9 C 0.1198(6) -0.4740(3) -0.1226(3) 0.0338(14) Uani 1 1 d .
H9A H 0.1945 -0.4400 -0.1251 0.051 Uiso 1 1 calc R
H9B H 0.0902 -0.5225 -0.1701 0.051 Uiso 1 1 calc R
H9C H 0.1446 -0.4948 -0.0736 0.051 Uiso 1 1 calc R
C10 C -0.0307(6) -0.3822(4) -0.1997(3) 0.0375(15) Uani 1 1 d .
H10A H -0.1024 -0.3486 -0.1991 0.056 Uiso 1 1 calc R
H10B H -0.0575 -0.4300 -0.2478 0.056 Uiso 1 1 calc R
H10C H 0.0433 -0.3463 -0.2006 0.056 Uiso 1 1 calc R
C11 C 0.3356(5) -0.1452(3) 0.0449(3) 0.0258(12) Uani 1 1 d .
C12 C 0.3906(6) -0.1697(4) -0.0270(3) 0.0341(14) Uani 1 1 d .
H12A H 0.4096 -0.2287 -0.0338 0.051 Uiso 1 1 calc R
H12B H 0.4700 -0.1318 -0.0159 0.051 Uiso 1 1 calc R
H12C H 0.3269 -0.1640 -0.0765 0.051 Uiso 1 1 calc R
C13 C 0.4499(5) -0.1468(4) 0.1256(3) 0.0287(13) Uani 1 1 d .
H13A H 0.4770 -0.2038 0.1205 0.043 Uiso 1 1 calc R
H13B H 0.4188 -0.1322 0.1722 0.043 Uiso 1 1 calc R
H13C H 0.5234 -0.1052 0.1330 0.043 Uiso 1 1 calc R
C14 C 0.3018(6) -0.0511(3) 0.0505(4) 0.0335(14) Uani 1 1 d .
H14A H 0.3791 -0.0133 0.0572 0.050 Uiso 1 1 calc R
H14B H 0.2709 -0.0324 0.0968 0.050 Uiso 1 1 calc R
H14C H 0.2343 -0.0492 0.0010 0.050 Uiso 1 1 calc R
C15 C -0.0258(5) -0.2548(3) 0.1483(3) 0.0224(12) Uani 1 1 d .
H15 H -0.0893 -0.3012 0.1393 0.027 Uiso 1 1 calc R
C16 C -0.0811(5) -0.1937(3) 0.2706(3) 0.0269(13) Uani 1 1 d .
H16A H -0.0308 -0.2140 0.3173 0.032 Uiso 1 1 calc R
H16B H -0.1629 -0.2323 0.2430 0.032 Uiso 1 1 calc R
C17 C -0.1088(5) -0.1024(3) 0.2988(3) 0.0228(12) Uani 1 1 d .
H17 H -0.1774 -0.0883 0.2541 0.027 Uiso 1 1 calc R
C18 C -0.1543(5) -0.0907(3) 0.3747(3) 0.0223(11) Uani 1 1 d .
H18A H -0.2454 -0.1161 0.3588 0.027 Uiso 1 1 calc R
H18B H -0.1010 -0.1200 0.4133 0.027 Uiso 1 1 calc R
C19 C -0.2119(5) 0.0326(3) 0.4585(3) 0.0223(12) Uani 1 1 d .
H19 H -0.2733 -0.0070 0.4642 0.027 Uiso 1 1 calc R
C20 C -0.2052(5) 0.1226(3) 0.5013(3) 0.0202(11) Uani 1 1 d .
C21 C -0.1122(5) 0.1897(3) 0.4990(3) 0.0210(11) Uani 1 1 d .
C22 C -0.1072(5) 0.2765(3) 0.5478(3) 0.0202(11) Uani 1 1 d .
C23 C -0.1968(5) 0.2910(3) 0.5904(3) 0.0216(11) Uani 1 1 d .
H23 H -0.1936 0.3473 0.6211 0.026 Uiso 1 1 calc R
C24 C -0.2931(5) 0.2270(3) 0.5909(3) 0.0205(11) Uani 1 1 d .
C25 C -0.2928(5) 0.1422(3) 0.5474(3) 0.0220(12) Uani 1 1 d .
H25 H -0.3513 0.0977 0.5488 0.026 Uiso 1 1 calc R
C26 C -0.3921(5) 0.2516(3) 0.6383(3) 0.0262(12) Uani 1 1 d .
C27 C -0.4808(7) 0.3120(5) 0.5969(4) 0.0509(18) Uani 1 1 d .
H27A H -0.4271 0.3597 0.5923 0.076 Uiso 1 1 calc R
H27B H -0.5354 0.3340 0.6294 0.076 Uiso 1 1 calc R
H27C H -0.5353 0.2803 0.5430 0.076 Uiso 1 1 calc R
C28 C -0.3167(6) 0.2983(4) 0.7292(3) 0.0365(15) Uani 1 1 d .
H28A H -0.2670 0.2585 0.7557 0.055 Uiso 1 1 calc R
H28B H -0.3784 0.3184 0.7570 0.055 Uiso 1 1 calc R
H28C H -0.2579 0.3469 0.7312 0.055 Uiso 1 1 calc R
C29 C -0.4758(7) 0.1712(4) 0.6399(4) 0.052(2) Uani 1 1 d .
H29A H -0.5265 0.1409 0.5846 0.078 Uiso 1 1 calc R
H29B H -0.5341 0.1890 0.6710 0.078 Uiso 1 1 calc R
H29C H -0.4192 0.1334 0.6650 0.078 Uiso 1 1 calc R
C30 C 0.0012(5) 0.3490(3) 0.5543(3) 0.0212(11) Uani 1 1 d .
C31 C -0.0022(6) 0.4336(3) 0.6173(3) 0.0302(13) Uani 1 1 d .
H31A H 0.0658 0.4772 0.6206 0.045 Uiso 1 1 calc R
H31B H 0.0120 0.4222 0.6704 0.045 Uiso 1 1 calc R
H31C H -0.0864 0.4538 0.5999 0.045 Uiso 1 1 calc R
C32 C 0.1402(5) 0.3220(3) 0.5818(3) 0.0280(13) Uani 1 1 d .
H32A H 0.1462 0.2709 0.5426 0.042 Uiso 1 1 calc R
H32B H 0.1570 0.3099 0.6348 0.042 Uiso 1 1 calc R
H32C H 0.2041 0.3684 0.5851 0.042 Uiso 1 1 calc R
C33 C -0.0249(5) 0.3726(3) 0.4693(3) 0.0260(12) Uani 1 1 d .
H33A H -0.0245 0.3219 0.4279 0.039 Uiso 1 1 calc R
H33B H 0.0428 0.4170 0.4736 0.039 Uiso 1 1 calc R
H33C H -0.1091 0.3935 0.4544 0.039 Uiso 1 1 calc R
C34 C 0.1995(5) 0.1745(3) 0.1980(3) 0.0252(12) Uani 1 1 d .
C35 C 0.0850(5) 0.1280(3) 0.1386(3) 0.0268(12) Uani 1 1 d .
H35 H 0.0156 0.1079 0.1541 0.032 Uiso 1 1 calc R
C36 C 0.0756(5) 0.1121(3) 0.0554(3) 0.0257(12) Uani 1 1 d .
H36 H 0.0015 0.0800 0.0144 0.031 Uiso 1 1 calc R
C37 C 0.1817(6) 0.1461(3) 0.0364(3) 0.0289(13) Uani 1 1 d .
C38 C 0.2923(5) 0.1964(3) 0.0939(3) 0.0286(13) Uani 1 1 d .
H38 H 0.3587 0.2204 0.0781 0.034 Uiso 1 1 calc R
C39 C 0.3014(5) 0.2103(3) 0.1774(3) 0.0275(13) Uani 1 1 d .
H39 H 0.3749 0.2432 0.2183 0.033 Uiso 1 1 calc R
C40 C 0.4876(5) 0.1460(3) 0.3545(3) 0.0233(12) Uani 1 1 d .
C41 C 0.5129(5) 0.0736(3) 0.3031(3) 0.0271(12) Uani 1 1 d .
H41 H 0.4616 0.0202 0.2899 0.032 Uiso 1 1 calc R
C42 C 0.6160(5) 0.0825(4) 0.2719(3) 0.0271(12) Uani 1 1 d .
H42 H 0.6352 0.0351 0.2374 0.032 Uiso 1 1 calc R
C43 C 0.6896(5) 0.1625(4) 0.2929(3) 0.0268(13) Uani 1 1 d .
C44 C 0.6629(5) 0.2355(4) 0.3431(3) 0.0268(12) Uani 1 1 d .
H44 H 0.7123 0.2892 0.3547 0.032 Uiso 1 1 calc R
C45 C 0.5617(5) 0.2267(3) 0.3756(3) 0.0251(12) Uani 1 1 d .
H45 H 0.5435 0.2739 0.4109 0.030 Uiso 1 1 calc R
C46 C 0.6679(6) 0.5269(5) 0.5135(4) 0.0437(17) Uani 1 1 d .
C47 C 0.7032(7) 0.6073(4) 0.5831(4) 0.0500(18) Uani 1 1 d .
H47A H 0.7448 0.6531 0.5682 0.075 Uiso 1 1 calc R
H47B H 0.7625 0.5953 0.6313 0.075 Uiso 1 1 calc R
H47C H 0.6247 0.6247 0.5944 0.075 Uiso 1 1 calc R
C48 C 0.5572(8) 0.4135(4) 0.1812(5) 0.0529(19) Uani 1 1 d .
C49 C 0.6600(8) 0.4457(5) 0.2607(4) 0.064(2) Uani 1 1 d .
H49A H 0.7255 0.4066 0.2663 0.096 Uiso 1 1 calc R
H49B H 0.6218 0.4494 0.3042 0.096 Uiso 1 1 calc R
H49C H 0.7001 0.5023 0.2639 0.096 Uiso 1 1 calc R
C50 C 0.5475(7) 0.6117(4) 0.1272(5) 0.0494(18) Uani 1 1 d .
C51 C 0.4195(7) 0.5887(4) 0.0618(4) 0.056(2) Uani 1 1 d .
H51A H 0.4271 0.6040 0.0133 0.085 Uiso 1 1 calc R
H51B H 0.3549 0.6198 0.0800 0.085 Uiso 1 1 calc R
H51C H 0.3929 0.5273 0.0493 0.085 Uiso 1 1 calc R

loop_
_atom_site_aniso_label
_atom_site_aniso_U_11
_atom_site_aniso_U_22
_atom_site_aniso_U_33
_atom_site_aniso_U_23
_atom_site_aniso_U_13
_atom_site_aniso_U_12
Cu1 0.0284(4) 0.0243(4) 0.0105(3) -0.0016(3) 0.0117(3) -0.0009(3)
Cu2 0.0277(4) 0.0248(4) 0.0104(3) -0.0002(3) 0.0118(3) -0.0002(3)
P1 0.0291(7) 0.0268(8) 0.0139(7) -0.0028(6) 0.0146(6) -0.0032(6)
O1 0.031(2) 0.027(2) 0.0139(19) -0.0037(16) 0.0098(16) -0.0033(16)
O2 0.0276(19) 0.0253(19) 0.0161(18) 0.0030(15) 0.0123(15) -0.0023(16)
O3 0.031(2) 0.0258(19) 0.0166(19) 0.0055(16) 0.0184(16) 0.0016(16)
O4 0.039(2) 0.0172(18) 0.022(2) -0.0069(15) 0.0197(17) -0.0053(16)
O5 0.032(2) 0.036(2) 0.019(2) -0.0037(17) 0.0220(17) -0.0044(17)
O6 0.034(2) 0.039(2) 0.0126(18) -0.0022(16) 0.0151(16) -0.0028(17)
O7 0.046(2) 0.029(2) 0.0143(19) -0.0017(16) 0.0151(17) 0.0042(18)
O8 0.055(3) 0.034(2) 0.017(2) -0.0005(18) 0.007(2) 0.006(2)
O9 0.041(2) 0.082(3) 0.019(2) 0.016(2) 0.0141(19) 0.004(2)
O10 0.041(3) 0.070(3) 0.043(3) 0.010(2) 0.031(2) 0.011(2)
O11 0.054(3) 0.065(3) 0.037(3) 0.019(2) 0.034(2) 0.000(2)
N1 0.034(3) 0.028(2) 0.012(2) 0.0044(19) 0.0164(19) 0.007(2)
N2 0.032(2) 0.026(2) 0.005(2) 0.0030(18) 0.0097(18) -0.0031(19)
N3 0.034(3) 0.043(3) 0.016(2) 0.008(2) 0.008(2) 0.010(2)
N4 0.034(3) 0.053(3) 0.016(2) 0.014(2) 0.013(2) 0.002(3)
N5 0.062(4) 0.052(4) 0.030(3) -0.002(3) 0.018(3) 0.000(3)
N6 0.088(5) 0.048(4) 0.059(5) 0.001(3) 0.016(4) -0.016(4)
N7 0.071(4) 0.048(4) 0.071(5) 0.015(3) -0.007(4) -0.013(3)
C1 0.034(3) 0.020(3) 0.010(3) -0.005(2) 0.007(2) -0.003(2)
C2 0.031(3) 0.026(3) 0.011(2) 0.001(2) 0.013(2) 0.007(2)
C3 0.039(3) 0.025(3) 0.010(3) -0.001(2) 0.009(2) 0.008(2)
C4 0.037(3) 0.022(3) 0.006(2) 0.003(2) 0.010(2) -0.005(2)
C5 0.030(3) 0.025(3) 0.013(3) -0.001(2) 0.010(2) 0.002(2)
C6 0.026(3) 0.021(3) 0.010(2) 0.004(2) 0.004(2) 0.000(2)
C7 0.046(3) 0.024(3) 0.008(2) -0.004(2) 0.014(2) 0.001(3)
C8 0.054(4) 0.043(4) 0.018(3) -0.015(3) 0.010(3) -0.012(3)
C9 0.056(4) 0.027(3) 0.017(3) 0.001(2) 0.014(3) 0.000(3)
C10 0.059(4) 0.042(4) 0.008(3) 0.001(3) 0.008(3) 0.009(3)
C11 0.031(3) 0.034(3) 0.014(3) 0.003(2) 0.013(2) 0.002(2)
C12 0.038(3) 0.044(4) 0.023(3) 0.001(3) 0.019(3) 0.000(3)
C13 0.033(3) 0.033(3) 0.019(3) 0.000(2) 0.011(2) 0.001(3)
C14 0.042(3) 0.034(3) 0.028(3) 0.005(3) 0.021(3) -0.006(3)
C15 0.029(3) 0.020(3) 0.018(3) 0.002(2) 0.010(2) 0.003(2)
C16 0.034(3) 0.031(3) 0.017(3) -0.001(2) 0.016(2) -0.004(2)
C17 0.028(3) 0.027(3) 0.013(3) 0.001(2) 0.009(2) 0.006(2)
C18 0.027(3) 0.025(3) 0.019(3) 0.002(2) 0.016(2) 0.002(2)
C19 0.027(3) 0.024(3) 0.015(3) -0.001(2) 0.012(2) -0.005(2)
C20 0.026(3) 0.025(3) 0.009(2) 0.000(2) 0.008(2) 0.000(2)
C21 0.027(3) 0.023(3) 0.013(3) 0.004(2) 0.007(2) 0.001(2)
C22 0.020(3) 0.028(3) 0.009(2) 0.005(2) 0.000(2) 0.003(2)
C23 0.027(3) 0.030(3) 0.011(2) 0.004(2) 0.009(2) 0.006(2)
C24 0.025(3) 0.028(3) 0.012(3) 0.005(2) 0.011(2) 0.003(2)
C25 0.028(3) 0.031(3) 0.012(3) 0.005(2) 0.013(2) 0.001(2)
C26 0.025(3) 0.035(3) 0.015(3) -0.008(2) 0.012(2) 0.001(2)
C27 0.050(4) 0.082(5) 0.032(4) 0.014(4) 0.027(3) 0.031(4)
C28 0.038(3) 0.060(4) 0.012(3) 0.000(3) 0.015(2) 0.002(3)
C29 0.060(4) 0.048(4) 0.050(4) -0.018(3) 0.047(4) -0.016(3)
C30 0.033(3) 0.022(3) 0.010(3) 0.000(2) 0.013(2) -0.001(2)
C31 0.043(3) 0.026(3) 0.018(3) 0.001(2) 0.009(3) -0.001(3)
C32 0.032(3) 0.032(3) 0.025(3) 0.007(2) 0.016(2) -0.001(2)
C33 0.035(3) 0.030(3) 0.013(3) 0.002(2) 0.010(2) 0.002(2)
C34 0.038(3) 0.026(3) 0.013(3) 0.000(2) 0.013(2) 0.005(2)
C35 0.031(3) 0.030(3) 0.023(3) 0.008(2) 0.015(2) 0.002(2)
C36 0.026(3) 0.031(3) 0.017(3) 0.004(2) 0.003(2) 0.003(2)
C37 0.039(3) 0.032(3) 0.017(3) 0.003(2) 0.012(2) 0.000(3)
C38 0.033(3) 0.034(3) 0.023(3) 0.010(3) 0.013(2) 0.005(3)
C39 0.035(3) 0.028(3) 0.019(3) 0.005(2) 0.009(2) -0.002(2)
C40 0.020(3) 0.040(3) 0.010(2) 0.004(2) 0.007(2) 0.004(2)
C41 0.031(3) 0.030(3) 0.019(3) 0.003(2) 0.009(2) -0.001(2)
C42 0.033(3) 0.035(3) 0.016(3) 0.000(2) 0.015(2) 0.007(3)
C43 0.025(3) 0.041(3) 0.013(3) 0.005(2) 0.006(2) -0.001(3)
C44 0.024(3) 0.036(3) 0.017(3) 0.006(2) 0.004(2) 0.000(2)
C45 0.034(3) 0.025(3) 0.017(3) 0.002(2) 0.010(2) 0.003(2)
C46 0.038(4) 0.065(5) 0.043(4) 0.030(4) 0.021(3) 0.014(3)
C47 0.057(4) 0.058(4) 0.037(4) 0.006(3) 0.020(3) 0.019(4)
C48 0.071(5) 0.040(4) 0.043(5) -0.001(3) 0.023(4) -0.008(4)
C49 0.095(6) 0.061(5) 0.031(4) 0.015(4) 0.012(4) -0.007(4)
C50 0.060(5) 0.041(4) 0.048(4) 0.016(3) 0.014(4) 0.006(4)
C51 0.075(5) 0.052(4) 0.032(4) 0.008(3) 0.003(4) 0.014(4)

loop_
_atom_type_symbol
_atom_type_description
_atom_type_scat_dispersion_real
_atom_type_scat_dispersion_imag
_atom_type_scat_source
C C 0.0033 0.0016 'International Tables Vol C Tables 4.2.6.8 and 6.1.1.4'
H H 0.0000 0.0000 'International Tables Vol C Tables 4.2.6.8 and 6.1.1.4'
N N 0.0061 0.0033 'International Tables Vol C Tables 4.2.6.8 and 6.1.1.4'
O O 0.0106 0.0060 'International Tables Vol C Tables 4.2.6.8 and 6.1.1.4'
P P 0.1023 0.0942 'International Tables Vol C Tables 4.2.6.8 and 6.1.1.4'
Cu Cu 0.3201 1.2651 'International Tables Vol C Tables 4.2.6.8 and 6.1.1.4'

loop_
_geom_angle_atom_site_label_1
_geom_angle_atom_site_label_2
_geom_angle_atom_site_label_3
_geom_angle
N1 Cu1 O1 92.57(16)
N1 Cu1 O4 177.03(16)
O1 Cu1 O4 88.56(15)
N1 Cu1 O2 85.56(16)
O1 Cu1 O2 177.62(14)
O4 Cu1 O2 93.23(14)
O3 Cu2 N2 93.12(16)
O3 Cu2 O2 173.65(14)
N2 Cu2 O2 85.55(16)
O3 Cu2 O5 86.88(15)
N2 Cu2 O5 168.14(17)
O2 Cu2 O5 95.69(15)
O5 P1 O4 121.1(2)
O5 P1 O6 104.2(2)
O4 P1 O6 109.3(2)
O5 P1 O7 107.9(2)
O4 P1 O7 109.9(2)
O6 P1 O7 103.0(2)
C1 O1 Cu1 126.1(3)
C17 O2 Cu2 110.2(3)
C17 O2 Cu1 108.3(3)
Cu2 O2 Cu1 137.74(17)
C21 O3 Cu2 129.0(3)
P1 O4 Cu1 136.8(2)
P1 O5 Cu2 131.4(2)
C40 O6 P1 121.5(3)
C34 O7 P1 123.5(3)
C15 N1 C16 120.9(4)
C15 N1 Cu1 126.3(4)
C16 N1 Cu1 112.3(3)
C19 N2 C18 122.0(4)
C19 N2 Cu2 126.1(4)
C18 N2 Cu2 111.9(3)
O9 N3 O8 123.9(5)
O9 N3 C37 118.3(4)
O8 N3 C37 117.8(5)
O11 N4 O10 124.5(5)
O11 N4 C43 118.6(5)
O10 N4 C43 116.9(5)
O1 C1 C6 123.3(5)
O1 C1 C2 119.6(4)
C6 C1 C2 117.1(4)
C3 C2 C1 118.7(5)
C3 C2 C11 121.5(5)
C1 C2 C11 119.8(4)
C2 C3 C4 124.4(5)
C2 C3 H3 117.8
C4 C3 H3 117.8
C5 C4 C3 117.0(5)
C5 C4 C7 122.6(4)
C3 C4 C7 120.4(5)
C4 C5 C6 122.2(5)
C4 C5 H5 118.9
C6 C5 H5 118.9
C1 C6 C5 120.6(5)
C1 C6 C15 123.1(5)
C5 C6 C15 116.4(4)
C9 C7 C8 108.5(5)
C9 C7 C4 108.9(4)
C8 C7 C4 111.6(4)
C9 C7 C10 110.0(5)
C8 C7 C10 107.8(5)
C4 C7 C10 110.0(4)
C7 C8 H8A 109.5
C7 C8 H8B 109.5
H8A C8 H8B 109.5
C7 C8 H8C 109.5
H8A C8 H8C 109.5
H8B C8 H8C 109.5
C7 C9 H9A 109.5
C7 C9 H9B 109.5
H9A C9 H9B 109.5
C7 C9 H9C 109.5
H9A C9 H9C 109.5
H9B C9 H9C 109.5
C7 C10 H10A 109.5
C7 C10 H10B 109.5
H10A C10 H10B 109.5
C7 C10 H10C 109.5
H10A C10 H10C 109.5
H10B C10 H10C 109.5
C12 C11 C14 107.1(4)
C12 C11 C2 112.7(4)
C14 C11 C2 112.0(4)
C12 C11 C13 106.9(5)
C14 C11 C13 108.9(4)
C2 C11 C13 109.0(4)
C11 C12 H12A 109.5
C11 C12 H12B 109.5
H12A C12 H12B 109.5
C11 C12 H12C 109.5
H12A C12 H12C 109.5
H12B C12 H12C 109.5
C11 C13 H13A 109.5
C11 C13 H13B 109.5
H13A C13 H13B 109.5
C11 C13 H13C 109.5
H13A C13 H13C 109.5
H13B C13 H13C 109.5
C11 C14 H14A 109.5
C11 C14 H14B 109.5
H14A C14 H14B 109.5
C11 C14 H14C 109.5
H14A C14 H14C 109.5
H14B C14 H14C 109.5
N1 C15 C6 124.6(5)
N1 C15 H15 117.7
C6 C15 H15 117.7
N1 C16 C17 106.9(4)
N1 C16 H16A 110.3
C17 C16 H16A 110.3
N1 C16 H16B 110.3
C17 C16 H16B 110.3
H16A C16 H16B 108.6
O2 C17 C16 109.8(4)
O2 C17 C18 107.9(4)
C16 C17 C18 111.7(4)
O2 C17 H17 109.1
C16 C17 H17 109.1
C18 C17 H17 109.1
N2 C18 C17 108.9(4)
N2 C18 H18A 109.9
C17 C18 H18A 109.9
N2 C18 H18B 109.9
C17 C18 H18B 109.9
H18A C18 H18B 108.3
N2 C19 C20 126.7(4)
N2 C19 H19 116.7
C20 C19 H19 116.7
C25 C20 C21 120.8(5)
C25 C20 C19 117.2(4)
C21 C20 C19 122.0(5)
O3 C21 C20 122.6(5)
O3 C21 C22 119.4(4)
C20 C21 C22 118.0(5)
C23 C22 C21 117.9(4)
C23 C22 C30 122.2(5)
C21 C22 C30 119.8(5)
C22 C23 C24 125.2(5)
C22 C23 H23 117.4
C24 C23 H23 117.4
C25 C24 C23 116.7(5)
C25 C24 C26 122.7(4)
C23 C24 C26 120.6(5)
C24 C25 C20 121.2(4)
C24 C25 H25 119.4
C20 C25 H25 119.4
C27 C26 C29 110.3(5)
C27 C26 C24 108.2(5)
C29 C26 C24 111.9(4)
C27 C26 C28 110.2(5)
C29 C26 C28 106.5(5)
C24 C26 C28 109.8(4)
C26 C27 H27A 109.5
C26 C27 H27B 109.5
H27A C27 H27B 109.5
C26 C27 H27C 109.5
H27A C27 H27C 109.5
H27B C27 H27C 109.5
C26 C28 H28A 109.5
C26 C28 H28B 109.5
H28A C28 H28B 109.5
C26 C28 H28C 109.5
H28A C28 H28C 109.5
H28B C28 H28C 109.5
C26 C29 H29A 109.5
C26 C29 H29B 109.5
H29A C29 H29B 109.5
C26 C29 H29C 109.5
H29A C29 H29C 109.5
H29B C29 H29C 109.5
C32 C30 C31 107.7(4)
C32 C30 C22 112.0(4)
C31 C30 C22 110.9(4)
C32 C30 C33 109.8(4)
C31 C30 C33 106.3(4)
C22 C30 C33 109.9(4)
C30 C31 H31A 109.5
C30 C31 H31B 109.5
H31A C31 H31B 109.5
C30 C31 H31C 109.5
H31A C31 H31C 109.5
H31B C31 H31C 109.5
C30 C32 H32A 109.5
C30 C32 H32B 109.5
H32A C32 H32B 109.5
C30 C32 H32C 109.5
H32A C32 H32C 109.5
H32B C32 H32C 109.5
C30 C33 H33A 109.5
C30 C33 H33B 109.5
H33A C33 H33B 109.5
C30 C33 H33C 109.5
H33A C33 H33C 109.5
H33B C33 H33C 109.5
C39 C34 C35 122.2(5)
C39 C34 O7 118.2(4)
C35 C34 O7 119.6(5)
C34 C35 C36 119.2(5)
C34 C35 H35 120.4
C36 C35 H35 120.4
C37 C36 C35 117.4(5)
C37 C36 H36 121.3
C35 C36 H36 121.3
C38 C37 C36 124.2(5)
C38 C37 N3 118.4(5)
C36 C37 N3 117.4(5)
C37 C38 C39 117.7(5)
C37 C38 H38 121.2
C39 C38 H38 121.2
C34 C39 C38 119.2(5)
C34 C39 H39 120.4
C38 C39 H39 120.4
C45 C40 C41 122.4(5)
C45 C40 O6 117.7(5)
C41 C40 O6 119.9(5)
C42 C41 C40 118.6(5)
C42 C41 H41 120.7
C40 C41 H41 120.7
C43 C42 C41 119.0(5)
C43 C42 H42 120.5
C41 C42 H42 120.5
C42 C43 C44 122.4(5)
C42 C43 N4 119.4(5)
C44 C43 N4 118.2(5)
C45 C44 C43 118.8(5)
C45 C44 H44 120.6
C43 C44 H44 120.6
C44 C45 C40 118.7(5)
C44 C45 H45 120.7
C40 C45 H45 120.7
N5 C46 C47 178.3(7)
C46 C47 H47A 109.5
C46 C47 H47B 109.5
H47A C47 H47B 109.5
C46 C47 H47C 109.5
H47A C47 H47C 109.5
H47B C47 H47C 109.5
N6 C48 C49 177.2(8)
C48 C49 H49A 109.5
C48 C49 H49B 109.5
H49A C49 H49B 109.5
C48 C49 H49C 109.5
H49A C49 H49C 109.5
H49B C49 H49C 109.5
N7 C50 C51 178.9(8)
C50 C51 H51A 109.5
C50 C51 H51B 109.5
H51A C51 H51B 109.5
C50 C51 H51C 109.5
H51A C51 H51C 109.5
H51B C51 H51C 109.5

loop_
_geom_bond_atom_site_label_1
_geom_bond_atom_site_label_2
_geom_bond_distance
Cu1 N1 1.915(4)
Cu1 O1 1.920(4)
Cu1 O4 1.954(3)
Cu1 O2 1.973(4)
Cu2 O3 1.901(4)
Cu2 N2 1.934(4)
Cu2 O2 1.954(4)
Cu2 O5 1.956(3)
P1 O5 1.491(4)
P1 O4 1.502(4)
P1 O6 1.609(4)
P1 O7 1.610(4)
O1 C1 1.320(6)
O2 C17 1.445(6)
O3 C21 1.329(6)
O6 C40 1.406(6)
O7 C34 1.427(6)
O8 N3 1.238(6)
O9 N3 1.226(6)
O10 N4 1.234(6)
O11 N4 1.229(6)
N1 C15 1.296(6)
N1 C16 1.471(6)
N2 C19 1.289(7)
N2 C18 1.457(6)
N3 C37 1.498(7)
N4 C43 1.477(7)
N5 C46 1.134(8)
N6 C48 1.146(9)
N7 C50 1.161(8)
C1 C6 1.428(7)
C1 C2 1.464(7)
C2 C3 1.378(7)
C2 C11 1.550(7)
C3 C4 1.426(7)
C3 H3 0.9300
C4 C5 1.366(7)
C4 C7 1.548(7)
C5 C6 1.433(7)
C5 H5 0.9300
C6 C15 1.435(7)
C7 C9 1.528(8)
C7 C8 1.536(8)
C7 C10 1.559(7)
C8 H8A 0.9600
C8 H8B 0.9600
C8 H8C 0.9600
C9 H9A 0.9600
C9 H9B 0.9600
C9 H9C 0.9600
C10 H10A 0.9600
C10 H10B 0.9600
C10 H10C 0.9600
C11 C12 1.530(7)
C11 C14 1.548(8)
C11 C13 1.581(7)
C12 H12A 0.9600
C12 H12B 0.9600
C12 H12C 0.9600
C13 H13A 0.9600
C13 H13B 0.9600
C13 H13C 0.9600
C14 H14A 0.9600
C14 H14B 0.9600
C14 H14C 0.9600
C15 H15 0.9300
C16 C17 1.502(7)
C16 H16A 0.9700
C16 H16B 0.9700
C17 C18 1.530(7)
C17 H17 0.9800
C18 H18A 0.9700
C18 H18B 0.9700
C19 C20 1.448(7)
C19 H19 0.9300
C20 C25 1.416(7)
C20 C21 1.438(7)
C21 C22 1.443(7)
C22 C23 1.380(7)
C22 C30 1.555(7)
C23 C24 1.416(7)
C23 H23 0.9300
C24 C25 1.395(7)
C24 C26 1.547(7)
C25 H25 0.9300
C26 C27 1.534(8)
C26 C29 1.535(7)
C26 C28 1.548(7)
C27 H27A 0.9600
C27 H27B 0.9600
C27 H27C 0.9600
C28 H28A 0.9600
C28 H28B 0.9600
C28 H28C 0.9600
C29 H29A 0.9600
C29 H29B 0.9600
C29 H29C 0.9600
C30 C32 1.540(7)
C30 C31 1.550(7)
C30 C33 1.569(7)
C31 H31A 0.9600
C31 H31B 0.9600
C31 H31C 0.9600
C32 H32A 0.9600
C32 H32B 0.9600
C32 H32C 0.9600
C33 H33A 0.9600
C33 H33B 0.9600
C33 H33C 0.9600
C34 C39 1.382(7)
C34 C35 1.395(7)
C35 C36 1.399(8)
C35 H35 0.9300
C36 C37 1.393(8)
C36 H36 0.9300
C37 C38 1.378(7)
C38 C39 1.406(8)
C38 H38 0.9300
C39 H39 0.9300
C40 C45 1.387(7)
C40 C41 1.389(8)
C41 C42 1.386(7)
C41 H41 0.9300
C42 C43 1.376(7)
C42 H42 0.9300
C43 C44 1.392(8)
C44 C45 1.382(8)
C44 H44 0.9300
C45 H45 0.9300
C46 C47 1.500(9)
C47 H47A 0.9600
C47 H47B 0.9600
C47 H47C 0.9600
C48 C49 1.462(10)
C49 H49A 0.9600
C49 H49B 0.9600
C49 H49C 0.9600
C50 C51 1.471(9)
C51 H51A 0.9600
C51 H51B 0.9600
C51 H51C 0.9600

loop_
_geom_torsion_atom_site_label_1
_geom_torsion_atom_site_label_2
_geom_torsion_atom_site_label_3
_geom_torsion_atom_site_label_4
_geom_torsion
N1 Cu1 O1 C1 21.3(4)
O4 Cu1 O1 C1 -161.4(4)
O2 Cu1 O1 C1 60(3)
O3 Cu2 O2 C17 -59.6(13)
N2 Cu2 O2 C17 18.6(3)
O5 Cu2 O2 C17 -173.3(3)
O3 Cu2 O2 Cu1 94.7(13)
N2 Cu2 O2 Cu1 172.9(3)
O5 Cu2 O2 Cu1 -18.9(3)
N1 Cu1 O2 C17 -16.8(3)
O1 Cu1 O2 C17 -55(3)
O4 Cu1 O2 C17 165.9(3)
N1 Cu1 O2 Cu2 -171.5(3)
O1 Cu1 O2 Cu2 150(3)
O4 Cu1 O2 Cu2 11.2(3)
N2 Cu2 O3 C21 6.7(4)
O2 Cu2 O3 C21 84.5(13)
O5 Cu2 O3 C21 -161.4(4)
O5 P1 O4 Cu1 7.2(5)
O6 P1 O4 Cu1 128.1(3)
O7 P1 O4 Cu1 -119.6(3)
N1 Cu1 O4 P1 -68(3)
O1 Cu1 O4 P1 179.6(4)
O2 Cu1 O4 P1 -2.0(4)
O4 P1 O5 Cu2 -21.0(4)
O6 P1 O5 Cu2 -144.3(3)
O7 P1 O5 Cu2 106.7(3)
O3 Cu2 O5 P1 -151.1(3)
N2 Cu2 O5 P1 118.6(8)
O2 Cu2 O5 P1 23.1(3)
O5 P1 O6 C40 -169.8(4)
O4 P1 O6 C40 59.5(4)
O7 P1 O6 C40 -57.2(4)
O5 P1 O7 C34 -143.5(4)
O4 P1 O7 C34 -9.5(5)
O6 P1 O7 C34 106.8(4)
O1 Cu1 N1 C15 -18.1(5)
O4 Cu1 N1 C15 -131(3)
O2 Cu1 N1 C15 163.4(5)
O1 Cu1 N1 C16 170.0(3)
O4 Cu1 N1 C16 57(3)
O2 Cu1 N1 C16 -8.6(3)
O3 Cu2 N2 C19 -3.3(4)
O2 Cu2 N2 C19 -177.1(5)
O5 Cu2 N2 C19 86.4(9)
O3 Cu2 N2 C18 179.8(3)
O2 Cu2 N2 C18 6.0(3)
O5 Cu2 N2 C18 -90.6(8)
Cu1 O1 C1 C6 -14.4(7)
Cu1 O1 C1 C2 165.4(4)
O1 C1 C2 C3 -177.6(5)
C6 C1 C2 C3 2.2(7)
O1 C1 C2 C11 1.7(7)
C6 C1 C2 C11 -178.5(4)
C1 C2 C3 C4 -2.0(8)
C11 C2 C3 C4 178.7(5)
C2 C3 C4 C5 0.5(8)
C2 C3 C4 C7 -179.6(5)
C3 C4 C5 C6 0.8(8)
C7 C4 C5 C6 -179.2(5)
O1 C1 C6 C5 178.7(5)
C2 C1 C6 C5 -1.1(7)
O1 C1 C6 C15 -3.1(8)
C2 C1 C6 C15 177.1(5)
C4 C5 C6 C1 -0.4(8)
C4 C5 C6 C15 -178.7(5)
C5 C4 C7 C9 -117.8(6)
C3 C4 C7 C9 62.2(6)
C5 C4 C7 C8 1.9(7)
C3 C4 C7 C8 -178.1(5)
C5 C4 C7 C10 121.5(6)
C3 C4 C7 C10 -58.4(7)
C3 C2 C11 C12 -1.1(7)
C1 C2 C11 C12 179.7(5)
C3 C2 C11 C14 119.8(5)
C1 C2 C11 C14 -59.5(6)
C3 C2 C11 C13 -119.6(5)
C1 C2 C11 C13 61.1(6)
C16 N1 C15 C6 179.3(5)
Cu1 N1 C15 C6 8.0(8)
C1 C6 C15 N1 6.6(8)
C5 C6 C15 N1 -175.1(5)
C15 N1 C16 C17 -141.5(5)
Cu1 N1 C16 C17 30.9(5)
Cu2 O2 C17 C16 -159.5(3)
Cu1 O2 C17 C16 38.4(4)
Cu2 O2 C17 C18 -37.5(5)
Cu1 O2 C17 C18 160.3(3)
N1 C16 C17 O2 -45.2(5)
N1 C16 C17 C18 -164.9(4)
C19 N2 C18 C17 155.1(5)
Cu2 N2 C18 C17 -27.8(5)
O2 C17 C18 N2 42.4(5)
C16 C17 C18 N2 163.1(4)
C18 N2 C19 C20 178.3(5)
Cu2 N2 C19 C20 1.6(8)
N2 C19 C20 C25 179.7(5)
N2 C19 C20 C21 -1.5(8)
Cu2 O3 C21 C20 -8.3(7)
Cu2 O3 C21 C22 172.7(3)
C25 C20 C21 O3 -176.4(5)
C19 C20 C21 O3 4.8(8)
C25 C20 C21 C22 2.6(7)
C19 C20 C21 C22 -176.1(5)
O3 C21 C22 C23 175.7(4)
C20 C21 C22 C23 -3.4(7)
O3 C21 C22 C30 -7.2(7)
C20 C21 C22 C30 173.8(4)
C21 C22 C23 C24 0.8(7)
C30 C22 C23 C24 -176.3(4)
C22 C23 C24 C25 2.7(7)
C22 C23 C24 C26 -177.6(5)
C23 C24 C25 C20 -3.5(7)
C26 C24 C25 C20 176.8(5)
C21 C20 C25 C24 0.9(8)
C19 C20 C25 C24 179.8(5)
C25 C24 C26 C27 -114.8(6)
C23 C24 C26 C27 65.5(6)
C25 C24 C26 C29 6.9(7)
C23 C24 C26 C29 -172.8(5)
C25 C24 C26 C28 124.9(5)
C23 C24 C26 C28 -54.8(7)
C23 C22 C30 C32 123.8(5)
C21 C22 C30 C32 -53.2(6)
C23 C22 C30 C31 3.5(7)
C21 C22 C30 C31 -173.5(4)
C23 C22 C30 C33 -113.8(5)
C21 C22 C30 C33 69.2(6)
P1 O7 C34 C39 -109.5(5)
P1 O7 C34 C35 72.8(6)
C39 C34 C35 C36 4.3(8)
O7 C34 C35 C36 -178.1(5)
C34 C35 C36 C37 -1.7(8)
C35 C36 C37 C38 -2.2(8)
C35 C36 C37 N3 175.0(5)
O9 N3 C37 C38 -13.9(8)
O8 N3 C37 C38 165.3(5)
O9 N3 C37 C36 168.7(5)
O8 N3 C37 C36 -12.1(7)
C36 C37 C38 C39 3.6(9)
N3 C37 C38 C39 -173.7(5)
C35 C34 C39 C38 -2.9(8)
O7 C34 C39 C38 179.4(5)
C37 C38 C39 C34 -0.9(8)
P1 O6 C40 C45 117.1(4)
P1 O6 C40 C41 -64.4(6)
C45 C40 C41 C42 0.1(8)
O6 C40 C41 C42 -178.3(4)
C40 C41 C42 C43 0.0(8)
C41 C42 C43 C44 -1.2(8)
C41 C42 C43 N4 179.2(5)
O11 N4 C43 C42 159.1(5)
O10 N4 C43 C42 -21.9(7)
O11 N4 C43 C44 -20.4(7)
O10 N4 C43 C44 158.5(5)
C42 C43 C44 C45 2.3(8)
N4 C43 C44 C45 -178.1(4)
C43 C44 C45 C40 -2.2(8)
C41 C40 C45 C44 1.1(8)
O6 C40 C45 C44 179.5(4)
